data_4131248
loop_
_publ_author_name
'Chapin, Brette M.'
'Metola, Pedro'
'Vankayala, Sai Lakshmana'
'Woodcock, H. Lee'
'Mooibroek, Tiddo J.'
'Lynch, Vincent M.'
'Larkin, Joseph D.'
'Anslyn, Eric V.'

_publ_section_title
;
 Disaggregation is a Mechanism for Emission Turn-On of
 ortho-Aminomethylphenylboronic Acid-Based Saccharide Sensors.
;
_journal_issue 15
_journal_name_full 'Journal of the American Chemical Society'
_journal_page_first 5568
_journal_page_last 5578
_journal_paper_doi 10.1021/jacs.7b01755
_journal_volume 139
_journal_year 2017
_chemical_formula_moiety 'C23 H22 B N O2'
_chemical_formula_sum 'C23 H22 B N O2'
_chemical_formula_weight 355.22
_space_group_crystal_system monoclinic
_space_group_IT_number 14
_space_group_name_Hall '-P 2yn'
_space_group_name_H-M_alt 'P 1 21/n 1'
_atom_sites_solution_hydrogens mixed
_audit_creation_method SHELXL-2014/7
_cell_angle_alpha 90
_cell_angle_beta 98.445(4)
_cell_angle_gamma 90
_cell_formula_units_Z 4
_cell_length_a 9.8642(7)
_cell_length_b 12.4840(7)
_cell_length_c 15.7552(9)
_cell_measurement_reflns_used 5646
_cell_measurement_temperature 153(2)
_cell_measurement_theta_max 28.2
_cell_measurement_theta_min 2.3
_cell_volume 1919.1(2)
_computing_cell_refinement 'Apex II release 2010, Bruker AXS, Inc.'
_computing_data_collection 'Apex II release 2010, Bruker AXS, Inc.'
_computing_data_reduction 'Apex II release 2010, Bruker AXS, Inc.'
_computing_molecular_graphics 'XP SHELXTL/PC, Siemens Analytical'
_computing_publication_material 'XL SHELXTL/PC, Siemens Analytical'
_computing_structure_refinement 'Shelxl-2013, Sheldrick, G. M.'
_computing_structure_solution
;
SIR97 - Altomare A., Burla M.C., Camalli M., Cascarano G.L., Giacovazzo C., 
Guagliardi A., Moliterni A.G.G., Polidori G.,Spagna R.
;
_diffrn_ambient_temperature 153(2)
_diffrn_measured_fraction_theta_full 0.995
_diffrn_measured_fraction_theta_max 0.988
_diffrn_measurement_device_type 'Nonius Kappa CCD with Bruker Apex II detector'
_diffrn_measurement_method '\w and \f-scans'
_diffrn_radiation_type MoK\a
_diffrn_radiation_wavelength 0.71073
_diffrn_reflns_av_R_equivalents 0.0597
_diffrn_reflns_av_unetI/netI 0.0420
_diffrn_reflns_Laue_measured_fraction_full 0.995
_diffrn_reflns_Laue_measured_fraction_max 0.988
_diffrn_reflns_limit_h_max 12
_diffrn_reflns_limit_h_min -12
_diffrn_reflns_limit_k_max 16
_diffrn_reflns_limit_k_min -16
_diffrn_reflns_limit_l_max 20
_diffrn_reflns_limit_l_min -20
_diffrn_reflns_number 30754
_diffrn_reflns_point_group_measured_fraction_full 0.995
_diffrn_reflns_point_group_measured_fraction_max 0.988
_diffrn_reflns_theta_full 25.242
_diffrn_reflns_theta_max 27.495
_diffrn_reflns_theta_min 2.620
_diffrn_source 'sealed fine focus tube'
_exptl_absorpt_coefficient_mu 0.077
_exptl_absorpt_correction_T_max 0.974
_exptl_absorpt_correction_T_min 0.960
_exptl_absorpt_correction_type multi-scan
_exptl_absorpt_process_details
;
SADABS.  G. M. Sheldrick.  Apex II release 2010, Bruker AXS, Inc.
;
_exptl_crystal_colour colorless
_exptl_crystal_density_diffrn 1.229
_exptl_crystal_description prism
_exptl_crystal_F_000 752
_exptl_crystal_size_max 0.530
_exptl_crystal_size_mid 0.370
_exptl_crystal_size_min 0.340
_refine_diff_density_max 0.290
_refine_diff_density_min -0.212
_refine_diff_density_rms 0.047
_refine_ls_extinction_method none
_refine_ls_goodness_of_fit_ref 1.001
_refine_ls_hydrogen_treatment mixed
_refine_ls_matrix_type full
_refine_ls_number_parameters 253
_refine_ls_number_reflns 4362
_refine_ls_number_restraints 0
_refine_ls_restrained_S_all 1.001
_refine_ls_R_factor_all 0.0798
_refine_ls_R_factor_gt 0.0483
_refine_ls_shift/su_max 0.007
_refine_ls_shift/su_mean 0.000
_refine_ls_structure_factor_coef Fsqd
_refine_ls_weighting_details 'w=1/[\s^2^(Fo^2^)+(0.0566P)^2^+1.0231P] where P=(Fo^2^+2Fc^2^)/3'
_refine_ls_weighting_scheme calc
_refine_ls_wR_factor_gt 0.1138
_refine_ls_wR_factor_ref 0.1340
_reflns_Friedel_coverage 0.000
_reflns_number_gt 3034
_reflns_number_total 4362
_reflns_threshold_expression 'I > 2\s(I)'
_cod_data_source_file ja7b01755_si_002.cif
_cod_data_source_block shelx
_cod_original_sg_symbol_H-M 'P 21/n'
_cod_database_code 4131248
_shelx_shelxl_version_number 2014/7
_shelx_space_group_comment
;
The symmetry employed for this shelxl refinement is uniquely defined
by the following loop, which should always be used as a source of
symmetry information in preference to the above space-group names.
They are only intended as comments.
;
_shelx_estimated_absorpt_t_max 0.974
_shelx_estimated_absorpt_t_min 0.960

loop_
_space_group_symop_operation_xyz
'x, y, z'
'-x+1/2, y+1/2, -z+1/2'
'-x, -y, -z'
'x-1/2, -y-1/2, z-1/2'

loop_
_atom_site_label
_atom_site_type_symbol
_atom_site_fract_x
_atom_site_fract_y
_atom_site_fract_z
_atom_site_U_iso_or_equiv
_atom_site_adp_type
_atom_site_occupancy
_atom_site_site_symmetry_order
_atom_site_calc_flag
_atom_site_refinement_flags_posn
_atom_site_refinement_flags_adp
C1 C 0.28031(18) 0.59202(14) 0.66173(11) 0.0248(4) Uani 1 1 d . .
C2 C 0.28320(18) 0.69406(13) 0.70096(11) 0.0223(4) Uani 1 1 d . .
C3 C 0.39309(19) 0.72254(14) 0.76233(11) 0.0272(4) Uani 1 1 d . .
H3 H 0.3929 0.7903 0.7897 0.033 Uiso 1 1 calc R U
C4 C 0.5028(2) 0.65410(15) 0.78435(12) 0.0314(4) Uani 1 1 d . .
H4 H 0.5775 0.6748 0.8263 0.038 Uiso 1 1 calc R U
C5 C 0.5029(2) 0.55524(15) 0.74480(13) 0.0346(5) Uani 1 1 d . .
H5 H 0.5789 0.5084 0.7583 0.042 Uiso 1 1 calc R U
C6 C 0.39237(19) 0.52462(14) 0.68576(12) 0.0301(4) Uani 1 1 d . .
H6 H 0.3925 0.4555 0.6606 0.036 Uiso 1 1 calc R U
C7 C 0.16948(18) 0.77370(13) 0.67583(11) 0.0246(4) Uani 1 1 d . .
H7A H 0.0801 0.7387 0.6784 0.030 Uiso 1 1 calc R U
H7B H 0.1792 0.8339 0.7172 0.030 Uiso 1 1 calc R U
C8 C 0.05245(18) 0.88468(14) 0.56343(13) 0.0296(4) Uani 1 1 d . .
H8A H 0.0573 0.9466 0.6020 0.044 Uiso 1 1 calc R U
H8B H -0.0314 0.8441 0.5674 0.044 Uiso 1 1 calc R U
H8C H 0.0516 0.9094 0.5043 0.044 Uiso 1 1 calc R U
C9 C 0.30157(17) 0.87500(13) 0.58694(11) 0.0213(4) Uani 1 1 d . .
H9A H 0.3789 0.8246 0.6019 0.026 Uiso 1 1 calc R U
H9B H 0.3093 0.9308 0.6320 0.026 Uiso 1 1 calc R U
C10 C 0.31616(16) 0.92773(13) 0.50270(10) 0.0198(3) Uani 1 1 d . .
C11 C 0.33765(16) 0.86258(13) 0.43285(11) 0.0214(4) Uani 1 1 d . .
C12 C 0.33967(18) 0.74826(14) 0.43755(12) 0.0267(4) Uani 1 1 d . .
H12 H 0.3291 0.7142 0.4901 0.032 Uiso 1 1 calc R U
C13 C 0.35638(19) 0.68736(15) 0.36849(13) 0.0337(5) Uani 1 1 d . .
H13 H 0.3552 0.6115 0.3730 0.040 Uiso 1 1 calc R U
C14 C 0.3753(2) 0.73526(16) 0.29048(13) 0.0349(5) Uani 1 1 d . .
H14 H 0.3867 0.6915 0.2427 0.042 Uiso 1 1 calc R U
C15 C 0.37763(19) 0.84295(16) 0.28264(12) 0.0315(4) Uani 1 1 d . .
H15 H 0.3918 0.8740 0.2296 0.038 Uiso 1 1 calc R U
C16 C 0.35914(17) 0.91061(14) 0.35292(11) 0.0241(4) Uani 1 1 d . .
C17 C 0.36048(17) 1.02193(14) 0.34635(11) 0.0260(4) Uani 1 1 d . .
H17 H 0.3765 1.0537 0.2939 0.031 Uiso 1 1 calc R U
C18 C 0.33908(16) 1.08771(14) 0.41430(11) 0.0229(4) Uani 1 1 d . .
C19 C 0.34043(18) 1.20179(14) 0.40649(12) 0.0296(4) Uani 1 1 d . .
H19 H 0.3578 1.2330 0.3542 0.036 Uiso 1 1 calc R U
C20 C 0.3176(2) 1.26600(14) 0.47159(13) 0.0334(5) Uani 1 1 d . .
H20 H 0.3183 1.3416 0.4648 0.040 Uiso 1 1 calc R U
C21 C 0.29259(19) 1.22055(14) 0.55014(13) 0.0311(4) Uani 1 1 d . .
H21 H 0.2762 1.2661 0.5959 0.037 Uiso 1 1 calc R U
C22 C 0.29169(18) 1.11246(14) 0.56101(11) 0.0251(4) Uani 1 1 d . .
H22 H 0.2751 1.0841 0.6145 0.030 Uiso 1 1 calc R U
C23 C 0.31496(16) 1.04049(13) 0.49427(11) 0.0203(4) Uani 1 1 d . .
N1 N 0.17188(14) 0.81582(10) 0.58823(9) 0.0206(3) Uani 1 1 d . .
O1 O 0.08555(14) 0.61733(10) 0.53417(9) 0.0324(3) Uani 1 1 d . .
O2 O 0.12839(16) 0.44481(10) 0.59212(10) 0.0403(4) Uani 1 1 d . .
B1 B 0.1581(2) 0.55091(15) 0.59297(14) 0.0264(4) Uani 1 1 d . .
H1O H 0.124(3) 0.691(2) 0.5388(18) 0.081(9) Uiso 1 1 d . .
H2O H 0.048(4) 0.422(3) 0.541(2) 0.109(11) Uiso 1 1 d . .

loop_
_atom_site_aniso_label
_atom_site_aniso_U_11
_atom_site_aniso_U_22
_atom_site_aniso_U_33
_atom_site_aniso_U_23
_atom_site_aniso_U_13
_atom_site_aniso_U_12
C1 0.0259(9) 0.0212(9) 0.0274(9) 0.0049(7) 0.0040(7) -0.0002(7)
C2 0.0263(9) 0.0215(8) 0.0206(9) 0.0055(7) 0.0083(7) 0.0003(7)
C3 0.0347(10) 0.0266(9) 0.0212(9) 0.0031(7) 0.0067(7) -0.0028(7)
C4 0.0294(10) 0.0351(10) 0.0275(10) 0.0077(8) -0.0031(8) -0.0055(8)
C5 0.0306(11) 0.0296(10) 0.0415(12) 0.0087(9) -0.0017(8) 0.0055(8)
C6 0.0321(10) 0.0205(9) 0.0365(11) 0.0040(7) 0.0008(8) 0.0026(7)
C7 0.0260(9) 0.0217(8) 0.0281(9) 0.0009(7) 0.0107(7) 0.0003(7)
C8 0.0217(9) 0.0241(9) 0.0429(11) 0.0044(8) 0.0039(8) 0.0042(7)
C9 0.0208(9) 0.0206(8) 0.0223(9) 0.0013(7) 0.0021(7) -0.0010(6)
C10 0.0136(8) 0.0225(8) 0.0223(9) 0.0011(7) -0.0004(6) -0.0010(6)
C11 0.0145(8) 0.0240(9) 0.0250(9) -0.0006(7) 0.0010(6) 0.0001(6)
C12 0.0226(9) 0.0259(9) 0.0321(10) -0.0002(7) 0.0060(7) 0.0010(7)
C13 0.0296(10) 0.0283(10) 0.0445(12) -0.0090(9) 0.0093(9) 0.0007(8)
C14 0.0298(10) 0.0400(11) 0.0358(11) -0.0133(9) 0.0083(8) 0.0002(8)
C15 0.0270(10) 0.0427(11) 0.0251(10) -0.0033(8) 0.0053(7) -0.0011(8)
C16 0.0168(8) 0.0311(9) 0.0235(9) -0.0019(7) 0.0005(7) -0.0004(7)
C17 0.0205(9) 0.0354(10) 0.0215(9) 0.0068(7) 0.0013(7) -0.0010(7)
C18 0.0163(8) 0.0244(9) 0.0270(9) 0.0034(7) -0.0007(7) -0.0005(6)
C19 0.0262(10) 0.0293(10) 0.0319(10) 0.0120(8) -0.0002(8) -0.0032(7)
C20 0.0350(11) 0.0178(9) 0.0460(12) 0.0039(8) 0.0012(9) -0.0018(8)
C21 0.0323(10) 0.0234(9) 0.0370(11) -0.0050(8) 0.0032(8) -0.0004(8)
C22 0.0236(9) 0.0255(9) 0.0258(9) 0.0005(7) 0.0023(7) -0.0020(7)
C23 0.0133(8) 0.0230(8) 0.0236(9) 0.0029(7) -0.0009(6) -0.0017(6)
N1 0.0177(7) 0.0172(7) 0.0269(8) 0.0029(6) 0.0034(6) 0.0016(5)
O1 0.0314(7) 0.0223(7) 0.0402(8) 0.0020(6) -0.0062(6) -0.0034(5)
O2 0.0443(9) 0.0207(7) 0.0505(9) 0.0023(6) -0.0111(7) -0.0012(6)
B1 0.0276(11) 0.0193(9) 0.0326(11) 0.0017(8) 0.0055(9) 0.0023(8)

loop_
_atom_type_symbol
_atom_type_description
_atom_type_scat_dispersion_real
_atom_type_scat_dispersion_imag
_atom_type_scat_source
C C 0.0033 0.0016 'International Tables Vol C Tables 4.2.6.8 and 6.1.1.4'
H H 0.0000 0.0000 'International Tables Vol C Tables 4.2.6.8 and 6.1.1.4'
N N 0.0061 0.0033 'International Tables Vol C Tables 4.2.6.8 and 6.1.1.4'
O O 0.0106 0.0060 'International Tables Vol C Tables 4.2.6.8 and 6.1.1.4'
B B 0.0013 0.0007 'International Tables Vol C Tables 4.2.6.8 and 6.1.1.4'

loop_
_geom_angle_atom_site_label_1
_geom_angle_atom_site_label_2
_geom_angle_atom_site_label_3
_geom_angle
C2 C1 B1 123.73(15)
C6 C1 C2 117.38(16)
C6 C1 B1 118.89(16)
C1 C2 C7 120.84(16)
C3 C2 C1 119.90(16)
C3 C2 C7 119.25(15)
C2 C3 H3 119.4
C4 C3 C2 121.25(17)
C4 C3 H3 119.4
C3 C4 H4 120.3
C5 C4 C3 119.37(18)
C5 C4 H4 120.3
C4 C5 H5 120.0
C6 C5 C4 119.94(18)
C6 C5 H5 120.0
C1 C6 H6 118.9
C5 C6 C1 122.11(17)
C5 C6 H6 118.9
C2 C7 H7A 109.3
C2 C7 H7B 109.3
H7A C7 H7B 108.0
N1 C7 C2 111.47(13)
N1 C7 H7A 109.3
N1 C7 H7B 109.3
H8A C8 H8B 109.5
H8A C8 H8C 109.5
H8B C8 H8C 109.5
N1 C8 H8A 109.5
N1 C8 H8B 109.5
N1 C8 H8C 109.5
H9A C9 H9B 107.5
C10 C9 H9A 108.5
C10 C9 H9B 108.5
N1 C9 H9A 108.5
N1 C9 H9B 108.5
N1 C9 C10 115.13(13)
C11 C10 C9 118.71(14)
C11 C10 C23 120.09(15)
C23 C10 C9 121.14(15)
C10 C11 C12 122.58(15)
C10 C11 C16 120.11(15)
C12 C11 C16 117.32(15)
C11 C12 H12 119.3
C13 C12 C11 121.36(17)
C13 C12 H12 119.3
C12 C13 H13 119.6
C12 C13 C14 120.72(18)
C14 C13 H13 119.6
C13 C14 H14 119.7
C15 C14 C13 120.68(18)
C15 C14 H14 119.7
C14 C15 H15 119.6
C14 C15 C16 120.86(18)
C16 C15 H15 119.6
C15 C16 C11 119.03(16)
C17 C16 C11 119.00(16)
C17 C16 C15 121.97(17)
C16 C17 H17 119.1
C18 C17 C16 121.86(16)
C18 C17 H17 119.1
C17 C18 C19 121.19(16)
C17 C18 C23 119.65(15)
C19 C18 C23 119.16(16)
C18 C19 H19 119.2
C20 C19 C18 121.52(17)
C20 C19 H19 119.2
C19 C20 H20 120.1
C19 C20 C21 119.83(17)
C21 C20 H20 120.1
C20 C21 H21 119.6
C22 C21 C20 120.85(17)
C22 C21 H21 119.6
C21 C22 H22 119.1
C21 C22 C23 121.80(17)
C23 C22 H22 119.1
C10 C23 C18 119.27(15)
C10 C23 C22 123.89(15)
C22 C23 C18 116.84(15)
C7 N1 C9 108.81(13)
C8 N1 C7 109.57(13)
C8 N1 C9 111.50(13)
B1 O1 H1O 111.1(17)
B1 O2 H2O 113.5(18)
O1 B1 C1 122.55(16)
O2 B1 C1 117.70(16)
O2 B1 O1 119.73(18)

loop_
_geom_bond_atom_site_label_1
_geom_bond_atom_site_label_2
_geom_bond_distance
C1 C2 1.414(2)
C1 C6 1.397(2)
C1 B1 1.583(3)
C2 C3 1.389(2)
C2 C7 1.508(2)
C3 H3 0.9500
C3 C4 1.383(3)
C4 H4 0.9500
C4 C5 1.383(3)
C5 H5 0.9500
C5 C6 1.379(3)
C6 H6 0.9500
C7 H7A 0.9900
C7 H7B 0.9900
C7 N1 1.480(2)
C8 H8A 0.9800
C8 H8B 0.9800
C8 H8C 0.9800
C8 N1 1.464(2)
C9 H9A 0.9900
C9 H9B 0.9900
C9 C10 1.507(2)
C9 N1 1.480(2)
C10 C11 1.409(2)
C10 C23 1.414(2)
C11 C12 1.429(2)
C11 C16 1.438(2)
C12 H12 0.9500
C12 C13 1.357(3)
C13 H13 0.9500
C13 C14 1.404(3)
C14 H14 0.9500
C14 C15 1.351(3)
C15 H15 0.9500
C15 C16 1.425(2)
C16 C17 1.394(3)
C17 H17 0.9500
C17 C18 1.390(2)
C18 C19 1.430(2)
C18 C23 1.442(2)
C19 H19 0.9500
C19 C20 1.346(3)
C20 H20 0.9500
C20 C21 1.416(3)
C21 H21 0.9500
C21 C22 1.360(2)
C22 H22 0.9500
C22 C23 1.427(2)
O1 B1 1.365(2)
O1 H1O 1.00(3)
O2 B1 1.356(2)
O2 H2O 1.08(3)

loop_
_geom_hbond_atom_site_label_D
_geom_hbond_atom_site_label_H
_geom_hbond_atom_site_label_A
_geom_hbond_distance_DH
_geom_hbond_distance_HA
_geom_hbond_distance_DA
_geom_hbond_angle_DHA
_geom_hbond_site_symmetry_A
O1 H1O N1 1.00(3) 1.77(3) 2.7162(19) 157(3) .
O2 H2O O1 1.08(3) 1.71(3) 2.7895(19) 176(3) 3_566

loop_
_geom_torsion_atom_site_label_1
_geom_torsion_atom_site_label_2
_geom_torsion_atom_site_label_3
_geom_torsion_atom_site_label_4
_geom_torsion
C1 C2 C3 C4 2.0(3)
C1 C2 C7 N1 -70.0(2)
C2 C1 C6 C5 -0.5(3)
C2 C1 B1 O1 35.0(3)
C2 C1 B1 O2 -146.83(17)
C2 C3 C4 C5 -0.3(3)
C2 C7 N1 C8 174.61(14)
C2 C7 N1 C9 -63.25(17)
C3 C2 C7 N1 108.80(17)
C3 C4 C5 C6 -1.8(3)
C4 C5 C6 C1 2.2(3)
C6 C1 C2 C3 -1.6(2)
C6 C1 C2 C7 177.22(16)
C6 C1 B1 O1 -145.08(18)
C6 C1 B1 O2 33.1(3)
C7 C2 C3 C4 -176.83(16)
C9 C10 C11 C12 3.0(2)
C9 C10 C11 C16 -176.75(14)
C9 C10 C23 C18 175.57(14)
C9 C10 C23 C22 -4.1(2)
C10 C9 N1 C7 -177.05(13)
C10 C9 N1 C8 -56.10(19)
C10 C11 C12 C13 177.95(16)
C10 C11 C16 C15 -178.63(15)
C10 C11 C16 C17 1.0(2)
C11 C10 C23 C18 -1.4(2)
C11 C10 C23 C22 178.90(15)
C11 C12 C13 C14 1.4(3)
C11 C16 C17 C18 -1.2(3)
C12 C11 C16 C15 1.6(2)
C12 C11 C16 C17 -178.80(16)
C12 C13 C14 C15 0.1(3)
C13 C14 C15 C16 -0.8(3)
C14 C15 C16 C11 -0.1(3)
C14 C15 C16 C17 -179.72(18)
C15 C16 C17 C18 178.39(16)
C16 C11 C12 C13 -2.3(3)
C16 C17 C18 C19 -179.84(16)
C16 C17 C18 C23 0.1(3)
C17 C18 C19 C20 178.94(17)
C17 C18 C23 C10 1.2(2)
C17 C18 C23 C22 -179.08(15)
C18 C19 C20 C21 0.5(3)
C19 C18 C23 C10 -178.81(15)
C19 C18 C23 C22 0.9(2)
C19 C20 C21 C22 0.2(3)
C20 C21 C22 C23 -0.3(3)
C21 C22 C23 C10 179.45(17)
C21 C22 C23 C18 -0.2(2)
C23 C10 C11 C12 -179.88(16)
C23 C10 C11 C16 0.3(2)
C23 C18 C19 C20 -1.0(3)
N1 C9 C10 C11 -71.51(19)
N1 C9 C10 C23 111.45(17)
B1 C1 C2 C3 178.35(16)
B1 C1 C2 C7 -2.8(2)
B1 C1 C6 C5 179.58(18)
